data_4030096
loop_
_publ_author_name
'Weidmann, Verena'
'Ploog, Jasper'
'Kliewer, Serge'
'Schaffrath, Mathias'
'Maison, Wolfgang'

_publ_section_title
;
 Variants of the Prins cyclization for the synthesis of terpenoid
 spiroethers and oxabicyclo[3.3.1]nonane-derivatives.
;
_journal_issue 21
_journal_name_full 'The Journal of organic chemistry'
_journal_page_first 10123
_journal_paper_doi 10.1021/jo501755x
_journal_volume 79
_journal_year 2014
_chemical_formula_moiety 'C15 H20 O2'
_chemical_formula_sum 'C15 H20 O2'
_chemical_formula_weight 232.31
_chemical_melting_point 364.6(15)
_chemical_name_systematic
; 
3-methoxy-1,9-dimethyl-10-oxatricyclo[7.3.1.0]-trideca-2,4,6-triene 
;
_space_group_IT_number 14
_symmetry_cell_setting monoclinic
_symmetry_space_group_name_Hall '-P 2ybc'
_symmetry_space_group_name_H-M 'P 1 21/c 1'
_atom_sites_solution_hydrogens geom
_atom_sites_solution_primary direct
_atom_sites_solution_secondary difmap
_audit_creation_method SHELXL-97
_cell_angle_alpha 90.00
_cell_angle_beta 108.712(5)
_cell_angle_gamma 90.00
_cell_formula_units_Z 4
_cell_length_a 7.8492(3)
_cell_length_b 16.3878(6)
_cell_length_c 10.0647(4)
_cell_measurement_reflns_used 7555
_cell_measurement_temperature 100(2)
_cell_measurement_theta_max 75.95
_cell_measurement_theta_min 5.31
_cell_volume 1226.20(9)
_computing_cell_refinement
;
CrysAlisPro, Agilent Technologies,
Version 1.171.36.32 (release 02-08-2013 CrysAlis171 .NET)
(compiled Aug  2 2013,16:46:58)
;
_computing_data_collection
;
CrysAlisPro, Agilent Technologies,
Version 1.171.36.32 (release 02-08-2013 CrysAlis171 .NET)
(compiled Aug  2 2013,16:46:58)
;
_computing_data_reduction
;
CrysAlisPro, Agilent Technologies,
Version 1.171.36.32 (release 02-08-2013 CrysAlis171 .NET)
(compiled Aug  2 2013,16:46:58)
;
_computing_molecular_graphics mercury
_computing_publication_material SHELXL
_computing_structure_refinement 'SHELXL-97 (Sheldrick, 1997)'
_computing_structure_solution 'SHELXS-97 (Sheldrick, 1990)'
_diffrn_ambient_temperature 100(2)
_diffrn_detector_area_resol_mean 10.4127
_diffrn_measured_fraction_theta_full 0.995
_diffrn_measured_fraction_theta_max 0.995
_diffrn_measurement_device_type 'SuperNova, Dual, Cu at zero, Atlas'
_diffrn_measurement_method '\w scans'
_diffrn_radiation_monochromator mirror
_diffrn_radiation_source 'SuperNova (Cu) X-ray Source'
_diffrn_radiation_type CuK\a
_diffrn_radiation_wavelength 1.54178
_diffrn_reflns_av_R_equivalents 0.1113
_diffrn_reflns_av_sigmaI/netI 0.0413
_diffrn_reflns_limit_h_max 9
_diffrn_reflns_limit_h_min -9
_diffrn_reflns_limit_k_max 20
_diffrn_reflns_limit_k_min -20
_diffrn_reflns_limit_l_max 12
_diffrn_reflns_limit_l_min -12
_diffrn_reflns_number 21571
_diffrn_reflns_theta_full 76.44
_diffrn_reflns_theta_max 76.44
_diffrn_reflns_theta_min 5.37
_diffrn_standards_decay_% none
_diffrn_standards_interval_count none
_diffrn_standards_interval_time none
_diffrn_standards_number none
_exptl_absorpt_coefficient_mu 0.643
_exptl_absorpt_correction_T_max 0.9504
_exptl_absorpt_correction_T_min 0.8306
_exptl_absorpt_correction_type multi-scan
_exptl_absorpt_process_details
;
CrysAlisPro, Agilent Technologies,
Version 1.171.36.32 (release 02-08-2013 CrysAlis171 .NET)
(compiled Aug  2 2013,16:46:58)
Empirical absorption correction using spherical harmonics,
implemented in SCALE3 ABSPACK scaling algorithm.
;
_exptl_crystal_colour colourless
_exptl_crystal_density_diffrn 1.258
_exptl_crystal_density_meas ?
_exptl_crystal_density_method 'not measured'
_exptl_crystal_description plate
_exptl_crystal_F_000 504
_exptl_crystal_size_max 0.30
_exptl_crystal_size_mid 0.15
_exptl_crystal_size_min 0.08
_refine_diff_density_max 0.746
_refine_diff_density_min -0.428
_refine_diff_density_rms 0.125
_refine_ls_extinction_method none
_refine_ls_goodness_of_fit_ref 1.051
_refine_ls_hydrogen_treatment constr
_refine_ls_matrix_type full
_refine_ls_number_parameters 157
_refine_ls_number_reflns 2570
_refine_ls_number_restraints 0
_refine_ls_restrained_S_all 1.051
_refine_ls_R_factor_all 0.0882
_refine_ls_R_factor_gt 0.0834
_refine_ls_shift/su_max 0.000
_refine_ls_shift/su_mean 0.000
_refine_ls_structure_factor_coef Fsqd
_refine_ls_weighting_details 'calc w=1/[\s^2^(Fo^2^)+(0.1801P)^2^+0.1450P] where P=(Fo^2^+2Fc^2^)/3'
_refine_ls_weighting_scheme calc
_refine_ls_wR_factor_gt 0.2106
_refine_ls_wR_factor_ref 0.2267
_reflns_number_gt 2251
_reflns_number_total 2570
_reflns_threshold_expression >2sigma(I)
_cod_data_source_file jo501755x_si_003.cif
_cod_data_source_block sw03
_cod_depositor_comments
;
The following automatic conversions were performed:

'_chemical_melting_point' value '90-93 C' was changed to '364.6(15)'
- it was converted from degrees Celsius(C) to Kelvins(K), the average
value was taken and precision was estimated.

Automatic conversion script
Id: cif_fix_values 2827 2014-09-09 07:05:25Z andrius 

 Adding full bibliography for 4030095--4030097.cif.

The following automatic conversions were performed:

'_exptl_crystal_density_meas' value 'not measured' was changed to '?'
- the value is perceived as not measured.

Automatic conversion script
Id: cif_fix_values 3008 2015-01-20 13:52:24Z robertas 
;
_cod_original_cell_volume 1226.20(8)
_cod_original_sg_symbol_H-M P2(1)/c
_cod_database_code 4030096

loop_
_symmetry_equiv_pos_as_xyz
'x, y, z'
'-x, y+1/2, -z+1/2'
'-x, -y, -z'
'x, -y-1/2, z-1/2'

loop_
_atom_site_label
_atom_site_type_symbol
_atom_site_fract_x
_atom_site_fract_y
_atom_site_fract_z
_atom_site_U_iso_or_equiv
_atom_site_adp_type
_atom_site_occupancy
_atom_site_symmetry_multiplicity
_atom_site_calc_flag
_atom_site_refinement_flags
O1 O 0.21968(16) 0.40836(7) 0.75228(12) 0.0320(4) Uani 1 1 d .
O2 O -0.27507(15) 0.17137(7) 0.54918(13) 0.0338(4) Uani 1 1 d .
C2 C 0.0879(2) 0.36616(9) 0.79662(17) 0.0316(4) Uani 1 1 d .
H2A H 0.0663 0.3966 0.8747 0.038 Uiso 1 1 calc R
H2B H 0.1346 0.3115 0.8321 0.038 Uiso 1 1 calc R
C3 C -0.0885(2) 0.35666(9) 0.67841(17) 0.0303(4) Uani 1 1 d .
H3A H -0.1428 0.4111 0.6502 0.036 Uiso 1 1 calc R
H3B H -0.1730 0.3240 0.7115 0.036 Uiso 1 1 calc R
C4 C -0.0590(2) 0.31416(9) 0.55035(16) 0.0279(4) Uani 1 1 d .
C5 C 0.0822(2) 0.36489(9) 0.51050(17) 0.0296(4) Uani 1 1 d .
H5A H 0.1078 0.3388 0.4302 0.036 Uiso 1 1 calc R
H5B H 0.0336 0.4201 0.4810 0.036 Uiso 1 1 calc R
C6 C 0.2554(2) 0.37199(9) 0.63275(17) 0.0299(4) Uani 1 1 d .
C7 C 0.3369(2) 0.28654(10) 0.66624(17) 0.0315(4) Uani 1 1 d .
H7A H 0.4094 0.2754 0.6039 0.038 Uiso 1 1 calc R
H7B H 0.4201 0.2866 0.7639 0.038 Uiso 1 1 calc R
C8 C 0.2040(2) 0.21725(9) 0.65097(15) 0.0280(4) Uani 1 1 d .
C9 C 0.2777(2) 0.13997(10) 0.69495(16) 0.0307(4) Uani 1 1 d .
H9 H 0.4045 0.1335 0.7316 0.037 Uiso 1 1 calc R
C10 C 0.1667(2) 0.07305(9) 0.68528(17) 0.0328(4) Uani 1 1 d .
H10 H 0.2175 0.0206 0.7125 0.039 Uiso 1 1 calc R
C11 C -0.0187(2) 0.08255(9) 0.63583(17) 0.0307(4) Uani 1 1 d .
H11 H -0.0950 0.0369 0.6311 0.037 Uiso 1 1 calc R
C12 C -0.0927(2) 0.15923(9) 0.59308(16) 0.0283(4) Uani 1 1 d .
C13 C 0.0171(2) 0.22810(9) 0.59546(15) 0.0271(4) Uani 1 1 d .
C14 C 0.3890(2) 0.42978(10) 0.60124(19) 0.0372(4) Uani 1 1 d .
H14A H 0.3380 0.4849 0.5858 0.056 Uiso 1 1 calc R
H14B H 0.4143 0.4113 0.5169 0.056 Uiso 1 1 calc R
H14C H 0.5008 0.4304 0.6808 0.056 Uiso 1 1 calc R
C15 C -0.2329(2) 0.31673(10) 0.42487(18) 0.0336(4) Uani 1 1 d .
H15A H -0.2564 0.3729 0.3906 0.050 Uiso 1 1 calc R
H15B H -0.3334 0.2972 0.4541 0.050 Uiso 1 1 calc R
H15C H -0.2198 0.2817 0.3498 0.050 Uiso 1 1 calc R
C16 C -0.3867(2) 0.10058(11) 0.53108(19) 0.0368(4) Uani 1 1 d .
H16A H -0.3593 0.0633 0.4646 0.055 Uiso 1 1 calc R
H16B H -0.5134 0.1169 0.4947 0.055 Uiso 1 1 calc R
H16C H -0.3640 0.0731 0.6216 0.055 Uiso 1 1 calc R

loop_
_atom_site_aniso_label
_atom_site_aniso_U_11
_atom_site_aniso_U_22
_atom_site_aniso_U_33
_atom_site_aniso_U_23
_atom_site_aniso_U_13
_atom_site_aniso_U_12
O1 0.0380(6) 0.0223(6) 0.0352(7) -0.0029(4) 0.0113(5) -0.0040(4)
O2 0.0312(6) 0.0253(6) 0.0445(7) -0.0007(4) 0.0116(5) -0.0027(4)
C2 0.0413(9) 0.0217(7) 0.0337(8) -0.0019(5) 0.0147(7) -0.0011(6)
C3 0.0360(8) 0.0211(7) 0.0362(8) 0.0003(5) 0.0148(6) 0.0016(5)
C4 0.0316(8) 0.0189(7) 0.0331(8) -0.0003(5) 0.0103(6) 0.0014(5)
C5 0.0363(8) 0.0202(7) 0.0332(8) 0.0025(5) 0.0123(6) 0.0007(5)
C6 0.0339(8) 0.0214(7) 0.0353(8) -0.0008(5) 0.0124(6) -0.0030(5)
C7 0.0301(7) 0.0244(8) 0.0393(9) -0.0008(6) 0.0100(6) 0.0002(5)
C8 0.0338(8) 0.0220(7) 0.0291(7) -0.0006(5) 0.0113(6) 0.0009(5)
C9 0.0343(8) 0.0257(8) 0.0325(8) 0.0010(5) 0.0112(6) 0.0040(5)
C10 0.0435(9) 0.0211(7) 0.0362(8) 0.0017(5) 0.0159(7) 0.0055(6)
C11 0.0394(8) 0.0192(7) 0.0350(8) -0.0010(5) 0.0141(6) -0.0016(5)
C12 0.0332(8) 0.0220(8) 0.0311(8) -0.0017(5) 0.0122(6) 0.0004(6)
C13 0.0336(8) 0.0196(7) 0.0292(7) -0.0006(5) 0.0114(6) 0.0002(5)
C14 0.0394(9) 0.0276(8) 0.0456(9) 0.0008(6) 0.0153(7) -0.0067(6)
C15 0.0367(9) 0.0237(8) 0.0375(9) 0.0003(6) 0.0077(7) 0.0029(5)
C16 0.0348(8) 0.0313(9) 0.0434(9) -0.0021(6) 0.0115(7) -0.0083(6)

loop_
_atom_type_symbol
_atom_type_description
_atom_type_scat_dispersion_real
_atom_type_scat_dispersion_imag
_atom_type_scat_source
C C 0.0181 0.0091 'International Tables Vol C Tables 4.2.6.8 and 6.1.1.4'
H H 0.0000 0.0000 'International Tables Vol C Tables 4.2.6.8 and 6.1.1.4'
O O 0.0492 0.0322 'International Tables Vol C Tables 4.2.6.8 and 6.1.1.4'

loop_
_geom_angle_atom_site_label_1
_geom_angle_atom_site_label_2
_geom_angle_atom_site_label_3
_geom_angle
C2 O1 C6 114.37(12)
C12 O2 C16 117.22(13)
O1 C2 C3 112.00(13)
O1 C2 H2A 109.2
C3 C2 H2A 109.2
O1 C2 H2B 109.2
C3 C2 H2B 109.2
H2A C2 H2B 107.9
C2 C3 C4 110.94(13)
C2 C3 H3A 109.5
C4 C3 H3A 109.5
C2 C3 H3B 109.5
C4 C3 H3B 109.5
H3A C3 H3B 108.0
C15 C4 C5 107.20(13)
C15 C4 C13 115.20(12)
C5 C4 C13 109.10(12)
C15 C4 C3 110.04(13)
C5 C4 C3 106.67(12)
C13 C4 C3 108.30(12)
C6 C5 C4 111.29(13)
C6 C5 H5A 109.4
C4 C5 H5A 109.4
C6 C5 H5B 109.4
C4 C5 H5B 109.4
H5A C5 H5B 108.0
O1 C6 C5 110.09(13)
O1 C6 C14 104.32(13)
C5 C6 C14 112.15(13)
O1 C6 C7 111.84(13)
C5 C6 C7 108.10(12)
C14 C6 C7 110.37(13)
C8 C7 C6 115.93(13)
C8 C7 H7A 108.3
C6 C7 H7A 108.3
C8 C7 H7B 108.3
C6 C7 H7B 108.3
H7A C7 H7B 107.4
C9 C8 C13 120.79(14)
C9 C8 C7 116.33(13)
C13 C8 C7 122.87(13)
C10 C9 C8 120.44(14)
C10 C9 H9 119.8
C8 C9 H9 119.8
C9 C10 C11 120.01(14)
C9 C10 H10 120.0
C11 C10 H10 120.0
C10 C11 C12 119.81(14)
C10 C11 H11 120.1
C12 C11 H11 120.1
O2 C12 C11 121.28(14)
O2 C12 C13 117.20(13)
C11 C12 C13 121.51(14)
C8 C13 C12 117.30(13)
C8 C13 C4 119.34(13)
C12 C13 C4 123.21(13)
C6 C14 H14A 109.5
C6 C14 H14B 109.5
H14A C14 H14B 109.5
C6 C14 H14C 109.5
H14A C14 H14C 109.5
H14B C14 H14C 109.5
C4 C15 H15A 109.5
C4 C15 H15B 109.5
H15A C15 H15B 109.5
C4 C15 H15C 109.5
H15A C15 H15C 109.5
H15B C15 H15C 109.5
O2 C16 H16A 109.5
O2 C16 H16B 109.5
H16A C16 H16B 109.5
O2 C16 H16C 109.5
H16A C16 H16C 109.5
H16B C16 H16C 109.5

loop_
_geom_bond_atom_site_label_1
_geom_bond_atom_site_label_2
_geom_bond_distance
O1 C2 1.4295(19)
O1 C6 1.4482(19)
O2 C12 1.3704(19)
O2 C16 1.4300(19)
C2 C3 1.516(2)
C2 H2A 0.9900
C2 H2B 0.9900
C3 C4 1.546(2)
C3 H3A 0.9900
C3 H3B 0.9900
C4 C15 1.534(2)
C4 C5 1.538(2)
C4 C13 1.5421(19)
C5 C6 1.517(2)
C5 H5A 0.9900
C5 H5B 0.9900
C6 C14 1.520(2)
C6 C7 1.532(2)
C7 C8 1.516(2)
C7 H7A 0.9900
C7 H7B 0.9900
C8 C9 1.404(2)
C8 C13 1.404(2)
C9 C10 1.384(2)
C9 H9 0.9500
C10 C11 1.388(2)
C10 H10 0.9500
C11 C12 1.393(2)
C11 H11 0.9500
C12 C13 1.416(2)
C14 H14A 0.9800
C14 H14B 0.9800
C14 H14C 0.9800
C15 H15A 0.9800
C15 H15B 0.9800
C15 H15C 0.9800
C16 H16A 0.9800
C16 H16B 0.9800
C16 H16C 0.9800

loop_
_geom_torsion_atom_site_label_1
_geom_torsion_atom_site_label_2
_geom_torsion_atom_site_label_3
_geom_torsion_atom_site_label_4
_geom_torsion
C6 O1 C2 C3 -55.59(17)
O1 C2 C3 C4 55.31(16)
C2 C3 C4 C15 -171.50(12)
C2 C3 C4 C5 -55.54(15)
C2 C3 C4 C13 61.77(15)
C15 C4 C5 C6 175.30(12)
C13 C4 C5 C6 -59.32(16)
C3 C4 C5 C6 57.46(15)
C2 O1 C6 C5 56.24(16)
C2 O1 C6 C14 176.76(12)
C2 O1 C6 C7 -63.94(16)
C4 C5 C6 O1 -57.77(16)
C4 C5 C6 C14 -173.44(13)
C4 C5 C6 C7 64.65(16)
O1 C6 C7 C8 84.47(16)
C5 C6 C7 C8 -36.88(17)
C14 C6 C7 C8 -159.87(14)
C6 C7 C8 C9 -173.75(13)
C6 C7 C8 C13 6.6(2)
C13 C8 C9 C10 -0.5(2)
C7 C8 C9 C10 179.86(14)
C8 C9 C10 C11 -2.0(2)
C9 C10 C11 C12 1.4(2)
C16 O2 C12 C11 -8.2(2)
C16 O2 C12 C13 172.90(13)
C10 C11 C12 O2 -177.29(14)
C10 C11 C12 C13 1.6(2)
C9 C8 C13 C12 3.4(2)
C7 C8 C13 C12 -177.03(13)
C9 C8 C13 C4 179.06(13)
C7 C8 C13 C4 -1.3(2)
O2 C12 C13 C8 174.99(13)
C11 C12 C13 C8 -3.9(2)
O2 C12 C13 C4 -0.5(2)
C11 C12 C13 C4 -179.44(13)
C15 C4 C13 C8 147.15(15)
C5 C4 C13 C8 26.57(18)
C3 C4 C13 C8 -89.17(16)
C15 C4 C13 C12 -37.4(2)
C5 C4 C13 C12 -158.00(14)
C3 C4 C13 C12 86.26(17)
